data_7150922
loop_
_publ_author_name
'Karapetyan, Vahuni'
'Mkrtchyan, Satenik'
'Schmidt, Andreas'
'G\"utlein, J\"org-Peter'
'Villinger, Alexander'
'Reinke, Helmut'
'Jiao, Haijun'
'Fischer, Christine'
'Langer, Peter'

_publ_section_title
;
 Synthesis of 3,4-benzo-7-hydroxy-2,9-diazabicyclo[3.3.1]non-7-enes by
 cyclization of 1,3-bis(silyl enol ethers) with quinazolines
;
_journal_issue 16
_journal_name_full 'Organic &amp; Biomolecular Chemistry'
_journal_page_first 2961
_journal_page_last 2968
_journal_paper_doi 10.1039/b803141j
_journal_volume 6
_journal_year 2008
_chemical_formula_moiety 'C20 H22 N2 O7'
_chemical_formula_sum 'C20 H22 N2 O7'
_chemical_formula_weight 402.40
_chemical_melting_point 371
_chemical_name_common
;
11-Hydroxy-4,5(1',3')-propylene-8,13-diaza-
tricyclo(7.3.1.0$2,7!)trideca-2(7),3,5,10-tetraene-8,10,13-
tricarboxylic acid trimethyl ester
;
_chemical_name_systematic
;
11-Hydroxy-4,5(1',3')-propylene-8,13-diaza-
tricyclo[7.3.1.0^2,7^]trideca-2(7),3,5,10-tetraene-8,10,13-
tricarboxylic acid trimethyl ester
;
_space_group_IT_number 2
_symmetry_cell_setting triclinic
_symmetry_space_group_name_Hall '-P 1'
_symmetry_space_group_name_H-M 'P -1'
_atom_sites_solution_hydrogens geom
_atom_sites_solution_primary direct
_atom_sites_solution_secondary difmap
_audit_creation_method SHELXL-97
_cell_angle_alpha 91.2360(10)
_cell_angle_beta 98.8450(10)
_cell_angle_gamma 95.8850(10)
_cell_formula_units_Z 2
_cell_length_a 8.2926(2)
_cell_length_b 8.4322(2)
_cell_length_c 13.9059(3)
_cell_measurement_reflns_used 8603
_cell_measurement_temperature 173(2)
_cell_measurement_theta_max 39.73
_cell_measurement_theta_min 2.43
_cell_volume 955.05(4)
_computing_cell_refinement 'Bruker SMART'
_computing_data_collection 'Bruker SMART'
_computing_data_reduction 'Bruker SAINT'
_computing_molecular_graphics 'Bruker SHELXTL'
_computing_publication_material 'Bruker SHELXTL'
_computing_structure_refinement 'Bruker SHELXTL'
_computing_structure_solution 'Bruker SHELXTL'
_diffrn_ambient_temperature 173(2)
_diffrn_measured_fraction_theta_full 0.981
_diffrn_measured_fraction_theta_max 0.981
_diffrn_measurement_device_type 'CCD area detector'
_diffrn_measurement_method 'phi and omega scans'
_diffrn_radiation_monochromator graphite
_diffrn_radiation_source 'fine-focus sealed tube'
_diffrn_radiation_type MoK\a
_diffrn_radiation_wavelength 0.71073
_diffrn_reflns_av_R_equivalents 0.0219
_diffrn_reflns_av_sigmaI/netI 0.0151
_diffrn_reflns_limit_h_max 11
_diffrn_reflns_limit_h_min -11
_diffrn_reflns_limit_k_max 11
_diffrn_reflns_limit_k_min -11
_diffrn_reflns_limit_l_max 19
_diffrn_reflns_limit_l_min -19
_diffrn_reflns_number 29775
_diffrn_reflns_theta_full 30.00
_diffrn_reflns_theta_max 30.00
_diffrn_reflns_theta_min 2.43
_exptl_absorpt_coefficient_mu 0.107
_exptl_absorpt_correction_type none
_exptl_crystal_colour colourless
_exptl_crystal_density_diffrn 1.399
_exptl_crystal_density_method 'not measured'
_exptl_crystal_description 'fragment of plate'
_exptl_crystal_F_000 424
_exptl_crystal_size_max 0.6
_exptl_crystal_size_mid 0.54
_exptl_crystal_size_min 0.18
_refine_diff_density_max 1.061
_refine_diff_density_min -0.319
_refine_diff_density_rms 0.058
_refine_ls_extinction_method none
_refine_ls_goodness_of_fit_ref 1.053
_refine_ls_hydrogen_treatment constr
_refine_ls_matrix_type full
_refine_ls_number_parameters 288
_refine_ls_number_reflns 5469
_refine_ls_number_restraints 0
_refine_ls_restrained_S_all 1.053
_refine_ls_R_factor_all 0.0579
_refine_ls_R_factor_gt 0.0522
_refine_ls_shift/su_max 0.019
_refine_ls_shift/su_mean 0.001
_refine_ls_structure_factor_coef Fsqd
_refine_ls_weighting_details 'calc w=1/[\s^2^(Fo^2^)+(0.0867P)^2^+0.4115P] where P=(Fo^2^+2Fc^2^)/3'
_refine_ls_weighting_scheme calc
_refine_ls_wR_factor_gt 0.1486
_refine_ls_wR_factor_ref 0.1569
_reflns_number_gt 4810
_reflns_number_total 5469
_reflns_threshold_expression >2sigma(I)
_cod_data_source_file b803141j.txt
_cod_data_source_block kv9(5z)
_cod_depositor_comments
;
The following automatic conversions were performed:
'_symmetry_cell_setting' value 'Triclinic' changed to 'triclinic'
according to '/home/saulius/struct/CIF-dictionaries/cif_core.dic'
dictionary named 'cif_core.dic' version 2.4.1 from 2010-06-29.

Automatic conversion script
Id: cif_fix_enum 1527 2010-12-29 10:47:43Z saulius 
;
_cod_original_sg_symbol_H-M 'P-1 '
_cod_database_code 7150922

loop_
_symmetry_equiv_pos_as_xyz
'x, y, z'
'-x, -y, -z'

loop_
_atom_site_label
_atom_site_type_symbol
_atom_site_fract_x
_atom_site_fract_y
_atom_site_fract_z
_atom_site_U_iso_or_equiv
_atom_site_adp_type
_atom_site_occupancy
_atom_site_symmetry_multiplicity
_atom_site_calc_flag
_atom_site_refinement_flags
_atom_site_disorder_assembly
_atom_site_disorder_group
O1 O 0.56124(14) 0.33656(13) 0.10016(9) 0.0363(2) Uani 1 1 d . . .
H1B H 0.6612 0.3660 0.1190 0.055 Uiso 1 1 calc R . .
O2 O 0.34565(17) 0.90874(14) 0.40336(9) 0.0445(3) Uani 1 1 d . . .
O3 O 0.49977(14) 0.99653(12) 0.29135(8) 0.0348(2) Uani 1 1 d . . .
O4 O 0.80972(13) 0.52682(14) 0.17455(9) 0.0376(3) Uani 1 1 d . A .
O5A O 0.76998(14) 0.77472(19) 0.22138(15) 0.0277(3) Uani 0.907(7) 1 d P A 3
O5B O 0.7594(18) 0.7490(18) 0.2526(15) 0.030(3) Uiso 0.093(7) 1 d P A 4
O6 O 0.09015(13) 0.73497(13) -0.00931(8) 0.0360(2) Uani 1 1 d . . .
O7 O 0.31127(12) 0.91214(11) 0.04465(7) 0.0287(2) Uani 1 1 d . . .
N1 N 0.27046(12) 0.69016(12) 0.12584(8) 0.0234(2) Uani 1 1 d . . .
N2 N 0.40673(13) 0.73605(13) 0.28725(8) 0.0231(2) Uani 1 1 d . . .
C1 C 0.43177(14) 0.72444(14) 0.18486(9) 0.0214(2) Uani 1 1 d . . .
H1A H 0.4848 0.8289 0.1664 0.026 Uiso 1 1 calc R . .
C2 C 0.53770(14) 0.59372(15) 0.16723(9) 0.0232(2) Uani 1 1 d . A .
C3 C 0.47164(16) 0.45147(15) 0.12231(10) 0.0267(3) Uani 1 1 d . . .
C4 C 0.29097(17) 0.41084(16) 0.09084(10) 0.0294(3) Uani 1 1 d . . .
H4A H 0.2578 0.3010 0.1094 0.035 Uiso 1 1 calc R . .
H4B H 0.2646 0.4152 0.0191 0.035 Uiso 1 1 calc R . .
C5 C 0.19601(15) 0.52904(15) 0.13909(10) 0.0250(2) Uani 1 1 d . . .
H5A H 0.0783 0.5166 0.1077 0.030 Uiso 1 1 calc R . .
C6 C 0.20771(15) 0.50115(15) 0.24712(10) 0.0253(2) Uani 1 1 d . B .
C7 C 0.30907(15) 0.60197(15) 0.31784(9) 0.0248(2) Uani 1 1 d . . .
C8 C 0.41066(16) 0.88386(16) 0.33346(10) 0.0277(3) Uani 1 1 d . . .
C9 C 0.5199(3) 1.1530(2) 0.33873(15) 0.0492(4) Uani 1 1 d . . .
H9A H 0.5857 1.2274 0.3033 0.074 Uiso 1 1 calc R . .
H9B H 0.5756 1.1474 0.4058 0.074 Uiso 1 1 calc R . .
H9C H 0.4119 1.1903 0.3392 0.074 Uiso 1 1 calc R . .
C10 C 0.71545(16) 0.62532(17) 0.18912(9) 0.0269(3) Uani 1 1 d . . .
C11A C 0.94627(18) 0.8134(2) 0.23329(15) 0.0375(5) Uani 0.907(7) 1 d P A 3
H11A H 0.9750 0.9240 0.2580 0.056 Uiso 0.907(7) 1 calc PR A 3
H11B H 0.9835 0.8006 0.1703 0.056 Uiso 0.907(7) 1 calc PR A 3
H11C H 0.9996 0.7417 0.2796 0.056 Uiso 0.907(7) 1 calc PR A 3
C11B C 0.942(2) 0.779(2) 0.2876(18) 0.044(5) Uiso 0.093(7) 1 d P A 4
H11D H 0.9633 0.8542 0.3440 0.066 Uiso 0.093(7) 1 calc PR A 4
H11E H 0.9971 0.8243 0.2352 0.066 Uiso 0.093(7) 1 calc PR A 4
H11F H 0.9854 0.6783 0.3063 0.066 Uiso 0.093(7) 1 calc PR A 4
C12 C 0.31945(18) 0.56924(18) 0.41674(10) 0.0316(3) Uani 1 1 d . B .
H12A H 0.3898 0.6367 0.4646 0.038 Uiso 1 1 calc R . .
C13 C 0.2257(2) 0.43711(19) 0.44375(12) 0.0366(3) Uani 1 1 d . . .
C14A C 0.213(3) 0.385(2) 0.5442(19) 0.0466(16) Uani 0.590(13) 1 d P B 1
H14A H 0.1314 0.4417 0.5731 0.056 Uiso 0.590(13) 1 calc PR B 1
H14B H 0.3200 0.4022 0.5874 0.056 Uiso 0.590(13) 1 calc PR B 1
C15A C 0.1533(11) 0.2039(5) 0.5246(3) 0.0578(16) Uani 0.590(13) 1 d P B 1
H15A H 0.2460 0.1409 0.5189 0.069 Uiso 0.590(13) 1 calc PR B 1
H15B H 0.0932 0.1602 0.5761 0.069 Uiso 0.590(13) 1 calc PR B 1
C16A C 0.0395(19) 0.2081(17) 0.4271(10) 0.0452(15) Uani 0.590(13) 1 d P B 1
H16A H 0.0266 0.1039 0.3910 0.054 Uiso 0.590(13) 1 calc PR B 1
H16B H -0.0702 0.2358 0.4369 0.054 Uiso 0.590(13) 1 calc PR B 1
C14B C 0.215(4) 0.365(4) 0.542(3) 0.0466(16) Uani 0.410(13) 1 d P B 2
H14C H 0.1956 0.4457 0.5902 0.056 Uiso 0.410(13) 1 calc PR B 2
H14D H 0.3159 0.3162 0.5669 0.056 Uiso 0.410(13) 1 calc PR B 2
C15B C 0.0610(15) 0.2319(11) 0.5184(5) 0.067(2) Uani 0.410(13) 1 d P B 2
H15C H 0.0805 0.1375 0.5579 0.080 Uiso 0.410(13) 1 calc PR B 2
H15D H -0.0391 0.2746 0.5341 0.080 Uiso 0.410(13) 1 calc PR B 2
C16B C 0.039(3) 0.186(3) 0.4112(15) 0.0452(15) Uani 0.410(13) 1 d P B 2
H16C H -0.0780 0.1674 0.3820 0.054 Uiso 0.410(13) 1 calc PR B 2
H16D H 0.0941 0.0897 0.3993 0.054 Uiso 0.410(13) 1 calc PR B 2
C17 C 0.1253(2) 0.33564(19) 0.37379(13) 0.0385(3) Uani 1 1 d . B .
C18 C 0.11608(18) 0.36619(17) 0.27644(12) 0.0334(3) Uani 1 1 d . . .
H18A H 0.0479 0.2962 0.2291 0.040 Uiso 1 1 calc R B .
C19 C 0.21440(15) 0.77503(15) 0.04821(9) 0.0240(2) Uani 1 1 d . . .
C20 C 0.2661(2) 1.00802(18) -0.03760(12) 0.0374(3) Uani 1 1 d . . .
H20A H 0.3433 1.1049 -0.0336 0.056 Uiso 1 1 calc R . .
H20B H 0.1548 1.0373 -0.0373 0.056 Uiso 1 1 calc R . .
H20C H 0.2695 0.9471 -0.0979 0.056 Uiso 1 1 calc R . .

loop_
_atom_site_aniso_label
_atom_site_aniso_U_11
_atom_site_aniso_U_22
_atom_site_aniso_U_33
_atom_site_aniso_U_23
_atom_site_aniso_U_13
_atom_site_aniso_U_12
O1 0.0387(5) 0.0307(5) 0.0425(6) -0.0053(4) 0.0122(5) 0.0101(4)
O2 0.0596(8) 0.0387(6) 0.0407(6) -0.0060(5) 0.0240(6) 0.0089(5)
O3 0.0450(6) 0.0245(5) 0.0350(5) -0.0039(4) 0.0099(4) 0.0004(4)
O4 0.0276(5) 0.0444(6) 0.0428(6) -0.0040(5) 0.0059(4) 0.0148(4)
O5A 0.0188(5) 0.0367(6) 0.0276(8) -0.0012(6) 0.0027(4) 0.0039(4)
O6 0.0319(5) 0.0359(5) 0.0348(6) 0.0049(4) -0.0088(4) -0.0009(4)
O7 0.0304(5) 0.0246(4) 0.0294(5) 0.0063(3) 0.0000(4) 0.0008(3)
N1 0.0192(4) 0.0236(5) 0.0261(5) 0.0040(4) 0.0006(4) -0.0002(3)
N2 0.0238(5) 0.0248(5) 0.0215(5) 0.0007(4) 0.0062(4) 0.0028(4)
C1 0.0188(5) 0.0245(5) 0.0209(5) 0.0013(4) 0.0030(4) 0.0027(4)
C2 0.0216(5) 0.0273(6) 0.0219(5) 0.0008(4) 0.0052(4) 0.0057(4)
C3 0.0301(6) 0.0262(6) 0.0258(6) 0.0005(4) 0.0090(5) 0.0056(5)
C4 0.0312(6) 0.0262(6) 0.0300(6) -0.0036(5) 0.0055(5) -0.0009(5)
C5 0.0221(5) 0.0235(5) 0.0286(6) 0.0023(4) 0.0031(4) -0.0005(4)
C6 0.0223(5) 0.0249(5) 0.0304(6) 0.0047(4) 0.0076(4) 0.0043(4)
C7 0.0236(5) 0.0266(6) 0.0263(6) 0.0047(4) 0.0082(4) 0.0052(4)
C8 0.0282(6) 0.0288(6) 0.0266(6) -0.0008(5) 0.0035(5) 0.0069(5)
C9 0.0730(13) 0.0263(7) 0.0480(10) -0.0074(6) 0.0124(9) 0.0022(7)
C10 0.0244(5) 0.0355(6) 0.0219(6) 0.0009(5) 0.0040(4) 0.0081(5)
C11A 0.0196(7) 0.0516(10) 0.0396(11) -0.0042(8) 0.0024(6) 0.0016(6)
C12 0.0338(7) 0.0375(7) 0.0259(6) 0.0052(5) 0.0095(5) 0.0076(5)
C13 0.0410(7) 0.0403(8) 0.0344(7) 0.0144(6) 0.0177(6) 0.0123(6)
C14A 0.0629(12) 0.048(5) 0.0330(13) 0.011(3) 0.0176(9) 0.007(2)
C15A 0.099(5) 0.0438(18) 0.0338(16) 0.0128(12) 0.023(2) 0.001(2)
C16A 0.0677(12) 0.035(4) 0.032(4) 0.002(2) 0.019(2) -0.014(2)
C14B 0.0629(12) 0.048(5) 0.0330(13) 0.011(3) 0.0176(9) 0.007(2)
C15B 0.083(6) 0.067(4) 0.055(3) 0.020(3) 0.031(4) -0.003(4)
C16B 0.0677(12) 0.035(4) 0.032(4) 0.002(2) 0.019(2) -0.014(2)
C17 0.0378(7) 0.0335(7) 0.0483(9) 0.0142(6) 0.0175(6) 0.0045(6)
C18 0.0307(6) 0.0268(6) 0.0440(8) 0.0071(5) 0.0100(6) 0.0014(5)
C19 0.0234(5) 0.0243(5) 0.0245(6) 0.0007(4) 0.0033(4) 0.0041(4)
C20 0.0449(8) 0.0306(7) 0.0358(8) 0.0125(5) 0.0014(6) 0.0049(6)

loop_
_atom_type_symbol
_atom_type_description
_atom_type_scat_dispersion_real
_atom_type_scat_dispersion_imag
_atom_type_scat_source
C C 0.0033 0.0016 'International Tables Vol C Tables 4.2.6.8 and 6.1.1.4'
H H 0.0000 0.0000 'International Tables Vol C Tables 4.2.6.8 and 6.1.1.4'
N N 0.0061 0.0033 'International Tables Vol C Tables 4.2.6.8 and 6.1.1.4'
O O 0.0106 0.0060 'International Tables Vol C Tables 4.2.6.8 and 6.1.1.4'

loop_
_geom_angle_atom_site_label_1
_geom_angle_atom_site_label_2
_geom_angle_atom_site_label_3
_geom_angle
_geom_angle_site_symmetry_1
_geom_angle_site_symmetry_3
_geom_angle_publ_flag
C3 O1 H1B 109.5 . . ?
C8 O3 C9 114.92(13) . . ?
C10 O5A C11A 115.12(12) . . ?
C10 O5B C11B 114.1(13) . . ?
C19 O7 C20 115.59(11) . . ?
C19 N1 C1 124.22(10) . . ?
C19 N1 C5 121.22(10) . . ?
C1 N1 C5 112.08(9) . . ?
C8 N2 C7 119.35(10) . . ?
C8 N2 C1 120.33(10) . . ?
C7 N2 C1 114.40(10) . . ?
N1 C1 N2 107.22(9) . . ?
N1 C1 C2 109.61(10) . . ?
N2 C1 C2 112.02(10) . . ?
N1 C1 H1A 109.3 . . ?
N2 C1 H1A 109.3 . . ?
C2 C1 H1A 109.3 . . ?
C3 C2 C10 118.40(11) . . ?
C3 C2 C1 121.60(11) . . ?
C10 C2 C1 119.69(11) . . ?
O1 C3 C2 123.59(12) . . ?
O1 C3 C4 113.59(12) . . ?
C2 C3 C4 122.80(11) . . ?
C3 C4 C5 110.00(11) . . ?
C3 C4 H4A 109.7 . . ?
C5 C4 H4A 109.7 . . ?
C3 C4 H4B 109.7 . . ?
C5 C4 H4B 109.7 . . ?
H4A C4 H4B 108.2 . . ?
N1 C5 C6 108.97(10) . . ?
N1 C5 C4 107.88(10) . . ?
C6 C5 C4 110.40(11) . . ?
N1 C5 H5A 109.8 . . ?
C6 C5 H5A 109.8 . . ?
C4 C5 H5A 109.8 . . ?
C7 C6 C18 119.26(13) . . ?
C7 C6 C5 122.49(11) . . ?
C18 C6 C5 118.23(12) . . ?
C6 C7 C12 120.56(12) . . ?
C6 C7 N2 118.98(11) . . ?
C12 C7 N2 120.42(12) . . ?
O2 C8 O3 124.08(13) . . ?
O2 C8 N2 124.91(13) . . ?
O3 C8 N2 111.00(11) . . ?
O3 C9 H9A 109.5 . . ?
O3 C9 H9B 109.5 . . ?
H9A C9 H9B 109.5 . . ?
O3 C9 H9C 109.5 . . ?
H9A C9 H9C 109.5 . . ?
H9B C9 H9C 109.5 . . ?
O4 C10 O5B 122.7(6) . . ?
O4 C10 O5A 121.99(13) . . ?
O5B C10 O5A 21.8(8) . . ?
O4 C10 C2 123.54(13) . . ?
O5B C10 C2 110.7(7) . . ?
O5A C10 C2 114.36(11) . . ?
O5A C11A H11A 109.5 . . ?
O5A C11A H11B 109.5 . . ?
H11A C11A H11B 109.5 . . ?
O5A C11A H11C 109.5 . . ?
H11A C11A H11C 109.5 . . ?
H11B C11A H11C 109.5 . . ?
O5B C11B H11D 109.5 . . ?
O5B C11B H11E 109.5 . . ?
H11D C11B H11E 109.5 . . ?
O5B C11B H11F 109.5 . . ?
H11D C11B H11F 109.5 . . ?
H11E C11B H11F 109.5 . . ?
C13 C12 C7 118.99(14) . . ?
C13 C12 H12A 120.5 . . ?
C7 C12 H12A 120.5 . . ?
C12 C13 C17 120.79(14) . . ?
C12 C13 C14A 127.6(8) . . ?
C17 C13 C14A 111.6(8) . . ?
C12 C13 C14B 132.2(12) . . ?
C17 C13 C14B 106.9(12) . . ?
C14A C13 C14B 6.8(19) . . ?
C13 C14A C15A 101.0(14) . . ?
C13 C14A H14A 111.6 . . ?
C15A C14A H14A 111.6 . . ?
C13 C14A H14B 111.6 . . ?
C15A C14A H14B 111.6 . . ?
H14A C14A H14B 109.4 . . ?
C16A C15A C14A 100.7(11) . . ?
C16A C15A H15A 111.6 . . ?
C14A C15A H15A 111.6 . . ?
C16A C15A H15B 111.6 . . ?
C14A C15A H15B 111.6 . . ?
H15A C15A H15B 109.4 . . ?
C17 C16A C15A 103.7(9) . . ?
C17 C16A H16A 111.0 . . ?
C15A C16A H16A 111.0 . . ?
C17 C16A H16B 111.0 . . ?
C15A C16A H16B 111.0 . . ?
H16A C16A H16B 109.0 . . ?
C13 C14B C15B 103(2) . . ?
C13 C14B H14C 111.1 . . ?
C15B C14B H14C 111.1 . . ?
C13 C14B H14D 111.1 . . ?
C15B C14B H14D 111.1 . . ?
H14C C14B H14D 109.1 . . ?
C16B C15B C14B 107.9(17) . . ?
C16B C15B H15C 110.1 . . ?
C14B C15B H15C 110.1 . . ?
C16B C15B H15D 110.1 . . ?
C14B C15B H15D 110.1 . . ?
H15C C15B H15D 108.4 . . ?
C15B C16B C17 99.8(11) . . ?
C15B C16B H16C 111.8 . . ?
C17 C16B H16C 111.8 . . ?
C15B C16B H16D 111.8 . . ?
C17 C16B H16D 111.8 . . ?
H16C C16B H16D 109.5 . . ?
C18 C17 C13 120.45(13) . . ?
C18 C17 C16A 132.4(5) . . ?
C13 C17 C16A 107.2(5) . . ?
C18 C17 C16B 123.1(7) . . ?
C13 C17 C16B 116.2(7) . . ?
C16A C17 C16B 10.8(9) . . ?
C17 C18 C6 119.93(14) . . ?
C17 C18 H18A 120.0 . . ?
C6 C18 H18A 120.0 . . ?
O6 C19 O7 124.15(12) . . ?
O6 C19 N1 124.58(12) . . ?
O7 C19 N1 111.24(11) . . ?
O7 C20 H20A 109.5 . . ?
O7 C20 H20B 109.5 . . ?
H20A C20 H20B 109.5 . . ?
O7 C20 H20C 109.5 . . ?
H20A C20 H20C 109.5 . . ?
H20B C20 H20C 109.5 . . ?

loop_
_geom_bond_atom_site_label_1
_geom_bond_atom_site_label_2
_geom_bond_distance
_geom_bond_site_symmetry_2
_geom_bond_publ_flag
O1 C3 1.3382(16) . ?
O1 H1B 0.8400 . ?
O2 C8 1.2062(17) . ?
O3 C8 1.3434(17) . ?
O3 C9 1.4443(18) . ?
O4 C10 1.2315(16) . ?
O5A C10 1.3376(19) . ?
O5A C11A 1.4479(18) . ?
O5B C10 1.336(15) . ?
O5B C11B 1.51(2) . ?
O6 C19 1.2162(16) . ?
O7 C19 1.3449(15) . ?
O7 C20 1.4395(16) . ?
N1 C19 1.3567(16) . ?
N1 C1 1.4558(15) . ?
N1 C5 1.4611(15) . ?
N2 C8 1.3849(17) . ?
N2 C7 1.4331(15) . ?
N2 C1 1.4728(15) . ?
C1 C2 1.5165(16) . ?
C1 H1A 1.0000 . ?
C2 C3 1.3626(18) . ?
C2 C10 1.4541(17) . ?
C3 C4 1.4967(19) . ?
C4 C5 1.5357(18) . ?
C4 H4A 0.9900 . ?
C4 H4B 0.9900 . ?
C5 C6 1.5154(18) . ?
C5 H5A 1.0000 . ?
C6 C7 1.3999(19) . ?
C6 C18 1.4059(17) . ?
C7 C12 1.4000(18) . ?
C9 H9A 0.9800 . ?
C9 H9B 0.9800 . ?
C9 H9C 0.9800 . ?
C11A H11A 0.9800 . ?
C11A H11B 0.9800 . ?
C11A H11C 0.9800 . ?
C11B H11D 0.9800 . ?
C11B H11E 0.9800 . ?
C11B H11F 0.9800 . ?
C12 C13 1.385(2) . ?
C12 H12A 0.9500 . ?
C13 C17 1.393(3) . ?
C13 C14A 1.49(3) . ?
C13 C14B 1.52(4) . ?
C14A C15A 1.56(2) . ?
C14A H14A 0.9900 . ?
C14A H14B 0.9900 . ?
C15A C16A 1.532(15) . ?
C15A H15A 0.9900 . ?
C15A H15B 0.9900 . ?
C16A C17 1.501(16) . ?
C16A H16A 0.9900 . ?
C16A H16B 0.9900 . ?
C14B C15B 1.60(3) . ?
C14B H14C 0.9900 . ?
C14B H14D 0.9900 . ?
C15B C16B 1.51(2) . ?
C15B H15C 0.9900 . ?
C15B H15D 0.9900 . ?
C16B C17 1.53(2) . ?
C16B H16C 0.9900 . ?
C16B H16D 0.9900 . ?
C17 C18 1.376(2) . ?
C18 H18A 0.9500 . ?
C20 H20A 0.9800 . ?
C20 H20B 0.9800 . ?
C20 H20C 0.9800 . ?

loop_
_geom_hbond_atom_site_label_D
_geom_hbond_atom_site_label_H
_geom_hbond_atom_site_label_A
_geom_hbond_distance_DH
_geom_hbond_distance_HA
_geom_hbond_distance_DA
_geom_hbond_angle_DHA
_geom_hbond_site_symmetry_A
O1 H1B O4 0.84 1.81 2.5465(16) 145.6 .

loop_
_geom_torsion_atom_site_label_1
_geom_torsion_atom_site_label_2
_geom_torsion_atom_site_label_3
_geom_torsion_atom_site_label_4
_geom_torsion
_geom_torsion_site_symmetry_1
_geom_torsion_site_symmetry_2
_geom_torsion_site_symmetry_3
_geom_torsion_site_symmetry_4
_geom_torsion_publ_flag
C19 N1 C1 N2 127.93(12) . . . . ?
C5 N1 C1 N2 -69.83(12) . . . . ?
C19 N1 C1 C2 -110.26(13) . . . . ?
C5 N1 C1 C2 51.98(13) . . . . ?
C8 N2 C1 N1 -100.24(12) . . . . ?
C7 N2 C1 N1 52.50(13) . . . . ?
C8 N2 C1 C2 139.47(11) . . . . ?
C7 N2 C1 C2 -67.79(13) . . . . ?
N1 C1 C2 C3 -14.99(16) . . . . ?
N2 C1 C2 C3 103.90(13) . . . . ?
N1 C1 C2 C10 158.45(11) . . . . ?
N2 C1 C2 C10 -82.67(13) . . . . ?
C10 C2 C3 O1 2.4(2) . . . . ?
C1 C2 C3 O1 175.93(12) . . . . ?
C10 C2 C3 C4 -176.04(12) . . . . ?
C1 C2 C3 C4 -2.53(19) . . . . ?
O1 C3 C4 C5 166.89(11) . . . . ?
C2 C3 C4 C5 -14.51(18) . . . . ?
C19 N1 C5 C6 -148.12(11) . . . . ?
C1 N1 C5 C6 49.03(13) . . . . ?
C19 N1 C5 C4 91.99(14) . . . . ?
C1 N1 C5 C4 -70.86(13) . . . . ?
C3 C4 C5 N1 48.40(14) . . . . ?
C3 C4 C5 C6 -70.58(13) . . . . ?
N1 C5 C6 C7 -13.86(16) . . . . ?
C4 C5 C6 C7 104.46(13) . . . . ?
N1 C5 C6 C18 167.87(11) . . . . ?
C4 C5 C6 C18 -73.81(14) . . . . ?
C18 C6 C7 C12 -0.01(19) . . . . ?
C5 C6 C7 C12 -178.26(12) . . . . ?
C18 C6 C7 N2 177.73(11) . . . . ?
C5 C6 C7 N2 -0.53(18) . . . . ?
C8 N2 C7 C6 133.74(13) . . . . ?
C1 N2 C7 C6 -19.29(15) . . . . ?
C8 N2 C7 C12 -48.52(17) . . . . ?
C1 N2 C7 C12 158.45(11) . . . . ?
C9 O3 C8 O2 2.7(2) . . . . ?
C9 O3 C8 N2 -176.09(13) . . . . ?
C7 N2 C8 O2 5.1(2) . . . . ?
C1 N2 C8 O2 156.54(14) . . . . ?
C7 N2 C8 O3 -176.14(11) . . . . ?
C1 N2 C8 O3 -24.73(16) . . . . ?
C11B O5B C10 O4 13.1(18) . . . . ?
C11B O5B C10 O5A -82(2) . . . . ?
C11B O5B C10 C2 173.8(12) . . . . ?
C11A O5A C10 O4 2.8(3) . . . . ?
C11A O5A C10 O5B 101.5(18) . . . . ?
C11A O5A C10 C2 -173.47(14) . . . . ?
C3 C2 C10 O4 -4.5(2) . . . . ?
C1 C2 C10 O4 -178.12(12) . . . . ?
C3 C2 C10 O5B -165.0(9) . . . . ?
C1 C2 C10 O5B 21.3(9) . . . . ?
C3 C2 C10 O5A 171.70(15) . . . . ?
C1 C2 C10 O5A -1.9(2) . . . . ?
C6 C7 C12 C13 -1.1(2) . . . . ?
N2 C7 C12 C13 -178.84(12) . . . . ?
C7 C12 C13 C17 1.6(2) . . . . ?
C7 C12 C13 C14A -177.0(10) . . . . ?
C7 C12 C13 C14B 176.5(16) . . . . ?
C12 C13 C14A C15A -157.5(6) . . . . ?
C17 C13 C14A C15A 23.8(13) . . . . ?
C14B C13 C14A C15A -23(16) . . . . ?
C13 C14A C15A C16A -36.7(13) . . . . ?
C14A C15A C16A C17 37.5(12) . . . . ?
C12 C13 C14B C15B 171.3(7) . . . . ?
C17 C13 C14B C15B -13.2(19) . . . . ?
C14A C13 C14B C15B 122(17) . . . . ?
C13 C14B C15B C16B 24(2) . . . . ?
C14B C15B C16B C17 -23(2) . . . . ?
C12 C13 C17 C18 -0.8(2) . . . . ?
C14A C13 C17 C18 177.9(8) . . . . ?
C14B C13 C17 C18 -176.9(12) . . . . ?
C12 C13 C17 C16A -178.9(6) . . . . ?
C14A C13 C17 C16A -0.2(10) . . . . ?
C14B C13 C17 C16A 5.0(13) . . . . ?
C12 C13 C17 C16B 174.7(9) . . . . ?
C14A C13 C17 C16B -6.6(13) . . . . ?
C14B C13 C17 C16B -1.4(15) . . . . ?
C15A C16A C17 C18 157.9(4) . . . . ?
C15A C16A C17 C13 -24.3(9) . . . . ?
C15A C16A C17 C16B 124(9) . . . . ?
C15B C16B C17 C18 -168.6(8) . . . . ?
C15B C16B C17 C13 16.0(16) . . . . ?
C15B C16B C17 C16A -18(7) . . . . ?
C13 C17 C18 C6 -0.4(2) . . . . ?
C16A C17 C18 C6 177.2(8) . . . . ?
C16B C17 C18 C6 -175.5(10) . . . . ?
C7 C6 C18 C17 0.8(2) . . . . ?
C5 C6 C18 C17 179.09(13) . . . . ?
C20 O7 C19 O6 -4.4(2) . . . . ?
C20 O7 C19 N1 177.48(12) . . . . ?
C1 N1 C19 O6 169.43(13) . . . . ?
C5 N1 C19 O6 8.7(2) . . . . ?
C1 N1 C19 O7 -12.51(17) . . . . ?
C5 N1 C19 O7 -173.21(11) . . . . ?
